data_4060804
loop_
_publ_author_name
'Filippou, Alexander C.'
'Portius, Peter'
'Philippopoulos, Athanassios I.'

_publ_section_title
;
  Molybdenum and Tungsten Germylyne Complexes of the general formula
  trans-[X(dppe)~2~M\\tb Ge-(\h^1^-Cp^*^)] (X = Cl, Br, I; dppe =
  Ph~2~PCH~2~CH~2~PPh~2~; Cp^*^ = C~5~Me~5~); Syntheses, Molecular
  Structures and Bonding Features of the Germylyne Ligand
;
_journal_name_full Organometallics
_journal_paper_doi 10.1021/om010785x
_journal_year 2002
_chemical_formula_moiety 'C20 H30 Cl2 Ge'
_chemical_formula_sum 'C20 H30 Cl2 Ge'
_chemical_formula_weight 413.93
_chemical_name_common
;
 Bis(pentamethylcyclopentadienyl)dichlorogermane(IV)
;
_space_group_IT_number 15
_symmetry_cell_setting monoclinic
_symmetry_space_group_name_Hall '-C 2yc'
_symmetry_space_group_name_H-M 'C 1 2/c 1'
_cell_angle_alpha 90.00
_cell_angle_beta 112.20(2)
_cell_angle_gamma 90.00
_cell_formula_units_Z 4
_cell_length_a 14.986(3)
_cell_length_b 8.9304(12)
_cell_length_c 16.878(4)
_cell_measurement_temperature 183(2)
_cell_volume 2091.4(7)
_diffrn_ambient_temperature 183(2)
_exptl_crystal_density_diffrn 1.315
_cod_depositor_comments
;
The following automatic conversions were performed:
'_symmetry_cell_setting' value 'Monoclinic' changed to 'monoclinic'
according to '/home/saulius/struct/CIF-dictionaries/cif_core.dic'
dictionary named 'cif_core.dic' version 2.4.1 from 2010-06-29.

Automatic conversion script
Id: cif_fix_enum 1527 2010-12-29 10:47:43Z saulius 
;
_cod_original_sg_symbol_H-M 'C 2/c'
_cod_database_code 4060804

loop_
_symmetry_equiv_pos_as_xyz
'x, y, z'
'-x, y, -z+1/2'
'x+1/2, y+1/2, z'
'-x+1/2, y+1/2, -z+1/2'
'-x, -y, -z'
'x, -y, z-1/2'
'-x+1/2, -y+1/2, -z'
'x+1/2, -y+1/2, z-1/2'

loop_
_atom_site_label
_atom_site_type_symbol
_atom_site_fract_x
_atom_site_fract_y
_atom_site_fract_z
_atom_site_U_iso_or_equiv
_atom_site_adp_type
_atom_site_occupancy
_atom_site_symmetry_multiplicity
_atom_site_calc_flag
_atom_site_refinement_flags
_atom_site_disorder_assembly
_atom_site_disorder_group
C1 C -0.0348(3) 0.2019(6) 0.1373(3) 0.0559(15) Uani 1 1 d . . .
C2 C 0.0517(3) 0.2906(7) 0.1354(3) 0.0655(17) Uani 1 1 d . . .
C3 C 0.0318(4) 0.4330(8) 0.1310(5) 0.106(2) Uani 1 1 d . . .
C4 C -0.0662(3) 0.4600(7) 0.1312(5) 0.100(2) Uani 1 1 d . . .
C5 C -0.1086(3) 0.3249(7) 0.1250(4) 0.0682(17) Uani 1 1 d . . .
C6 C -0.0686(4) 0.0817(7) 0.0678(3) 0.0740(19) Uani 1 1 d . . .
H6A H -0.1326 0.0458 0.0620 0.081 Uiso 1 1 calc R . .
H6B H -0.0230 -0.0021 0.0835 0.081 Uiso 1 1 calc R . .
H6C H -0.0720 0.1243 0.0132 0.081 Uiso 1 1 calc R . .
C7 C 0.1372(3) 0.2162(8) 0.1239(4) 0.086(2) Uani 1 1 d . . .
H7A H 0.1439 0.1134 0.1458 0.095 Uiso 1 1 calc R . .
H7B H 0.1960 0.2726 0.1556 0.095 Uiso 1 1 calc R . .
H7C H 0.1268 0.2145 0.0630 0.095 Uiso 1 1 calc R . .
C8 C 0.0950(4) 0.5637(9) 0.1324(6) 0.149(3) Uani 1 1 d . . .
H8A H 0.0647 0.6562 0.1410 0.164 Uiso 1 1 calc R . .
H8B H 0.1040 0.5691 0.0779 0.164 Uiso 1 1 calc R . .
H8C H 0.1578 0.5513 0.1793 0.164 Uiso 1 1 calc R . .
C9 C -0.1130(5) 0.6075(9) 0.1095(6) 0.165(3) Uani 1 1 d . . .
H9A H -0.0640 0.6864 0.1280 0.182 Uiso 1 1 calc R . .
H9B H -0.1581 0.6202 0.1386 0.182 Uiso 1 1 calc R . .
H9C H -0.1483 0.6142 0.0475 0.182 Uiso 1 1 calc R . .
C10 C -0.2041(3) 0.2925(8) 0.1305(4) 0.083(2) Uani 1 1 d . . .
H10A H -0.2362 0.2116 0.0908 0.092 Uiso 1 1 calc R . .
H10B H -0.2444 0.3827 0.1154 0.092 Uiso 1 1 calc R . .
H10C H -0.1944 0.2622 0.1890 0.092 Uiso 1 1 calc R . .
Cl1 Cl 0.11555(11) -0.0554(2) 0.26282(11) 0.0998(6) Uani 1 1 d . . .
Ge Ge 0.0000 0.10367(10) 0.2500 0.0614(3) Uani 1 2 d S . .

loop_
_atom_site_aniso_label
_atom_site_aniso_U_11
_atom_site_aniso_U_22
_atom_site_aniso_U_33
_atom_site_aniso_U_23
_atom_site_aniso_U_13
_atom_site_aniso_U_12
C1 0.044(2) 0.052(3) 0.070(3) 0.002(3) 0.020(2) 0.001(2)
C2 0.044(2) 0.061(3) 0.097(4) -0.008(3) 0.032(2) 0.002(2)
C3 0.072(3) 0.075(4) 0.204(6) -0.039(4) 0.089(3) -0.028(3)
C4 0.076(3) 0.054(4) 0.207(6) 0.022(4) 0.095(3) 0.009(3)
C5 0.037(2) 0.060(3) 0.119(4) 0.005(3) 0.043(2) 0.001(2)
C6 0.070(3) 0.064(4) 0.079(4) -0.010(3) 0.018(3) -0.001(3)
C7 0.055(3) 0.101(5) 0.109(4) -0.025(4) 0.038(3) 0.006(3)
C8 0.153(4) 0.084(5) 0.276(7) -0.069(5) 0.158(4) -0.061(4)
C9 0.194(5) 0.066(5) 0.323(8) 0.047(6) 0.196(5) 0.048(5)
C10 0.044(2) 0.097(5) 0.110(4) 0.033(4) 0.031(3) 0.002(3)
Cl1 0.1007(10) 0.0719(10) 0.1014(12) -0.0105(9) 0.0095(9) 0.0402(9)
Ge 0.0548(4) 0.0443(4) 0.0764(5) 0.000 0.0150(4) 0.000

loop_
_geom_bond_atom_site_label_1
_geom_bond_atom_site_label_2
_geom_bond_distance
_geom_bond_site_symmetry_2
_geom_bond_publ_flag
C1 C5 1.516(7) . ?
C1 C6 1.529(7) . ?
C1 C2 1.530(7) . ?
C1 Ge 1.978(5) . ?
C2 C3 1.302(9) . ?
C2 C7 1.519(7) . ?
C3 C4 1.490(7) . ?
C3 C8 1.497(9) . ?
C4 C5 1.349(8) . ?
C4 C9 1.473(10) . ?
C5 C10 1.498(7) . ?
Cl1 Ge 2.1861(18) . ?
Ge C1 1.978(5) 2 ?
Ge Cl1 2.1861(18) 2 ?
